data_1575811
loop_
_publ_author_name
'Elgayar, Fouad'
'Jeanneau, Erwann'
'Bargiela, Pascal'
'Mesbah, Adel'
'Essayem, Nadine'
'Mishra, Shashank'

_publ_section_title
;
 Exploring untapped potential of the molecular precursor approach to
 control fluorine-doping in mesostructured titania for acid catalysis
;
_journal_issue 22
_journal_name_full 'Catalysis Science &amp; Technology'
_journal_page_first 6744
_journal_page_last 6756
_journal_paper_doi 10.1039/D5CY00688K
_journal_volume 15
_journal_year 2025
_chemical_formula_moiety 'C20 H34 F12 N4 O6 Ti2'
_chemical_formula_sum 'C20 H34 F12 N4 O6 Ti2'
_chemical_formula_weight 750.31
_space_group_crystal_system triclinic
_space_group_IT_number 2
_space_group_name_Hall '-P 1'
_space_group_name_H-M_alt 'P -1'
_atom_sites_solution_hydrogens geom
_atom_sites_solution_primary dual
_audit_creation_date 2025-02-28
_audit_creation_method
;
Olex2 1.5-ac6-020
(compiled 2024.02.14 svn.r2f8d729c for Rigaku Oxford Diffraction, GUI svn.r6966)
;
_audit_update_record
;
2025-02-28 deposited with the CCDC.	2025-09-17 downloaded from the CCDC.
;
_cell_angle_alpha 67.895(2)
_cell_angle_beta 79.245(2)
_cell_angle_gamma 63.170(2)
_cell_formula_units_Z 1
_cell_length_a 9.5425(2)
_cell_length_b 9.6023(2)
_cell_length_c 9.9370(2)
_cell_measurement_reflns_used 19689
_cell_measurement_temperature 100.00(17)
_cell_measurement_theta_max 77.1810
_cell_measurement_theta_min 4.7890
_cell_volume 752.63(3)
_computing_cell_refinement 'CrysAlisPro 1.171.43.124a (Rigaku OD, 2024)'
_computing_data_collection 'CrysAlisPro system (CCD 44.93a 64-bit (release 10-02-2025))'
_computing_data_reduction 'CrysAlisPro 1.171.43.124a (Rigaku OD, 2024)'
_computing_molecular_graphics 'Olex2 1.5-ac6-020 (Dolomanov et al., 2009)'
_computing_publication_material 'Olex2 1.5-ac6-020 (Dolomanov et al., 2009)'
_computing_structure_refinement 'SHELXL 2018/3 (Sheldrick, 2015)'
_computing_structure_solution 'SHELXT 2018/2 (Sheldrick, 2018)'
_diffrn_ambient_environment N~2~
_diffrn_ambient_temperature 100.00(17)
_diffrn_detector 'Hybrid Pixel Array Detector'
_diffrn_detector_area_resol_mean 10.0000
_diffrn_detector_type 'HyPix-Arc 100'
_diffrn_measured_fraction_theta_full 0.994
_diffrn_measured_fraction_theta_max 0.943
_diffrn_measurement_details
;
List of Runs (angles in degrees, time in seconds):

  # Type    Start    End  Width  t~exp~   \w     \q     \k     \f   Frames
#--------------------------------------------------------------------------
  1  \w     27.00  54.00   0.50    0.05    --   42.00  64.00-144.87   54
  2  \w     11.00  37.00   0.50    0.05    --   30.00  72.00-167.09   52
  3  \w     22.00  49.00   0.50    0.05    --   38.00  67.00-108.60   54
  4  \w     22.00  49.00   0.50    0.05    --   38.00  67.00 -60.97   54
  5  \w     27.00  56.00   0.50    0.05    --   42.00  63.00   5.09   58
  6  \w     32.00  58.00   0.50    0.05    --   46.00  62.00 117.02   52
  7  \w     26.00  54.00   0.50    0.05    --   42.00  65.00 164.94   56
  8  \w     28.00  58.00   0.50    0.05    --   42.00  62.00  92.58   60
  9  \w     33.00  59.00   0.50    0.05    --   46.00  60.00  46.35   52
 10  \w     33.00  59.00   0.50    0.05    --   46.00  59.00 -29.40   52
 11  \w     87.00 136.00   0.50    0.12    --   99.76  15.00 -60.00   98
 12  \w    121.00 178.00   0.50    0.12    --  111.05  77.00 -60.00  114
 13  \w     98.00 136.00   0.50    0.12    --  111.05  15.00 -30.00   76
 14  \w     98.00 136.00   0.50    0.12    --  111.05  15.00 -90.00   76
 15  \w     87.00 136.00   0.50    0.12    --   99.76  15.00  30.00   98
 16  \w    121.00 169.00   0.50    0.12    --   99.76  77.00 120.00   96
 17  \w     98.00 136.00   0.50    0.12    --  111.05  15.00 120.00   76
 18  \w     31.00  82.00   0.50    0.12    --   99.76 -81.00 131.00  102
 19  \w     29.00  92.00   0.50    0.12    --   99.76 -95.00 120.00  126
 20  \w     40.00  92.00   0.50    0.12    --  111.05 -95.00  60.00  104
 21  \w     40.00  92.00   0.50    0.12    --  111.05 -95.00  30.00  104
 22  \w     31.00 100.00   0.50    0.12    --   99.76-125.00   0.00  138
 23  \w     40.00  92.00   0.50    0.12    --  111.05 -95.00 -60.00  104
 24  \w     40.00  92.00   0.50    0.12    --  111.05 -95.00-120.00  104
 25  \w     29.00  92.00   0.50    0.12    --   99.76 -95.00-150.00  126
 26  \w     40.00  92.00   0.50    0.12    --  111.05 -95.00 -90.00  104
 27  \w     40.00  92.00   0.50    0.12    --  111.05 -95.00 -30.00  104
 28  \w     42.00  82.00   0.50    0.12    --  111.05 -81.00 131.00   80
 29  \w     40.00  92.00   0.50    0.12    --  111.05 -95.00 150.00  104
 30  \w     40.00  92.00   0.50    0.12    --  111.05 -95.00  90.00  104
 31  \w     31.00  75.00   0.50    0.12    --   99.76 -77.00  30.00   88
 32  \w      0.00  72.00   0.50    0.05    --   49.03 -81.00 131.00  144
 33  \w     42.00  75.00   0.50    0.12    --  111.05 -77.00  30.00   66
 34  \w    120.00 178.00   0.50    0.12    --  111.05  81.00-105.00  116
 35  \w    120.00 169.00   0.50    0.12    --   99.76  81.00-105.00   98
 36  \w     -6.00  20.00   0.50    0.05    --   18.00  83.00 111.19   52
 37  \w    -67.00  19.00   0.50    0.05    --  -50.53  81.00-105.00  172
 38  \w    -51.00  -8.00   0.50    0.12    --  -81.95  61.00-150.00   86
 39  \w    -66.00 -13.00   0.50    0.12    --  -81.95  81.00-105.00  106
 40  \w    -51.00  -8.00   0.50    0.12    --  -81.95  61.00   0.00   86
 41  \w    -51.00  -8.00   0.50    0.12    --  -81.95  61.00 120.00   86
 42  \w   -151.00 -99.00   0.50    0.12    --  -81.95 -81.00 131.00  104
 43  \w   -164.00 -79.00   0.50    0.12    --  -90.25 -61.00  86.77  170
 44  \w   -164.00 -79.00   0.50    0.12    --  -90.25 -61.00  14.09  170
 45  \w   -165.00 -79.00   0.50    0.12    --  -90.25 -59.00 -13.02  172
 46  \w   -164.00 -79.00   0.50    0.12    --  -90.25 -61.00 -29.34  170
 47  \w   -165.00 -79.00   0.50    0.12    --  -90.25 -58.00-106.81  172
 48  \w   -164.00 -81.00   0.50    0.12    --  -90.25 -63.00-148.65  166
 49  \w   -126.00 -79.00   0.50    0.05    --  -50.53 -57.00-180.00   94
 50  \w   -151.00 -99.00   0.50    0.12    --  -81.95 -77.00-120.00  104
 51  \w   -126.00 -79.00   0.50    0.05    --  -50.53 -57.00-120.00   94
 52  \w   -165.00 -79.00   0.50    0.12    --  -90.25 -57.00 -89.85  172
 53  \w   -166.00 -79.00   0.50    0.12    --  -90.25 -56.00-171.86  174
 54  \w   -166.00 -79.00   0.50    0.12    --  -90.25 -56.00  94.98  174
 55  \w   -165.00 -79.00   0.50    0.12    --  -90.25 -58.00 119.82  172
 56  \w   -165.00 -79.00   0.50    0.12    --  -90.25 -60.00 137.31  172
 57  \w   -166.00 -79.00   0.50    0.12    --  -90.25 -55.00 141.82  174
 58  \w   -158.00 -71.00   0.50    0.12    --  -82.00 -55.00 176.15  174
 59  \w   -126.00 -79.00   0.50    0.05    --  -50.53 -57.00 120.00   94
 60  \w   -166.00 -80.00   0.50    0.12    --  -90.25 -54.00  62.22  172
 61  \w   -158.00 -71.00   0.50    0.12    --  -82.00 -54.00 147.03  174
 62  \w   -162.00 -75.00   0.50    0.12    --  -86.00 -54.00  37.97  174
 63  \w   -150.00 -63.00   0.50    0.05    --  -74.00 -54.00 -47.21  174
 64  \w   -166.00 -80.00   0.50    0.12    --  -90.25 -53.00 -75.50  172
 65  \w   -154.00 -68.00   0.50    0.12    --  -78.00 -53.00-125.80  172
 66  \w   -150.00 -63.00   0.50    0.05    --  -74.00 -54.00  -6.02  174
 67  \w   -154.00 -68.00   0.50    0.12    --  -78.00 -53.00 154.37  172
 68  \w   -150.00 -64.00   0.50    0.05    --  -74.00 -53.00 101.42  172
 69  \w   -154.00 -95.00   0.50    0.12    --  -78.00 -51.00  44.46  118
 70  \w   -166.00 -79.00   0.50    0.12    --  -90.25 -55.00  23.00  174
 71  \w   -162.00 -76.00   0.50    0.12    --  -86.00 -53.00-173.23  172
 72  \w   -150.00 -65.00   0.50    0.05    --  -74.00 -51.00 -92.04  170
 73  \w   -167.00 -83.00   0.50    0.12    --  -90.25 -47.00-141.25  168
 74  \w   -154.00 -69.00   0.50    0.12    --  -78.00 -51.00 -71.88  170
 75  \w   -151.00 -66.00   0.50    0.05    --  -74.00 -47.00-165.70  170
 76  \w   -154.00 -69.00   0.50    0.12    --  -78.00 -51.00 -27.37  170
 77  \w   -159.00 -75.00   0.50    0.12    --  -81.95 -45.00-120.00  168
 78  \w   -151.00 -66.00   0.50    0.05    --  -74.00 -47.00  50.18  170
 79  \w   -151.00 -66.00   0.50    0.05    --  -74.00 -48.00  69.72  170
 80  \w   -151.00 -65.00   0.50    0.05    --  -74.00 -50.00 125.56  172
 81  \w   -136.00 -69.00   0.50    0.12    --  -81.95 -15.00 120.00  134
;
_diffrn_measurement_device 'four-circle diffractometer'
_diffrn_measurement_device_type 'XtaLAB Synergy, Dualflex, HyPix-Arc 100'
_diffrn_measurement_method '\w scans'
_diffrn_orient_matrix_type 'CrysAlisPro convention (1999,Acta A55,543-557)'
_diffrn_orient_matrix_UB_11 0.0516507000
_diffrn_orient_matrix_UB_12 -0.0057343000
_diffrn_orient_matrix_UB_13 0.1406255000
_diffrn_orient_matrix_UB_21 -0.1712116000
_diffrn_orient_matrix_UB_22 0.1080063000
_diffrn_orient_matrix_UB_23 0.0323214000
_diffrn_orient_matrix_UB_31 -0.0276336000
_diffrn_orient_matrix_UB_32 -0.1570461000
_diffrn_orient_matrix_UB_33 0.0848019000
_diffrn_radiation_monochromator mirror
_diffrn_radiation_probe x-ray
_diffrn_radiation_type 'Cu K\a'
_diffrn_radiation_wavelength 1.54184
_diffrn_reflns_av_R_equivalents 0.0326
_diffrn_reflns_av_unetI/netI 0.0153
_diffrn_reflns_Laue_measured_fraction_full 0.994
_diffrn_reflns_Laue_measured_fraction_max 0.943
_diffrn_reflns_limit_h_max 11
_diffrn_reflns_limit_h_min -12
_diffrn_reflns_limit_k_max 11
_diffrn_reflns_limit_k_min -12
_diffrn_reflns_limit_l_max 12
_diffrn_reflns_limit_l_min -12
_diffrn_reflns_number 27862
_diffrn_reflns_point_group_measured_fraction_full 0.994
_diffrn_reflns_point_group_measured_fraction_max 0.943
_diffrn_reflns_theta_full 67.684
_diffrn_reflns_theta_max 78.892
_diffrn_reflns_theta_min 4.804
_diffrn_source 'micro-focus sealed X-ray tube'
_diffrn_source_type 'PhotonJet (Cu) X-ray Source'
_exptl_absorpt_coefficient_mu 5.595
_exptl_absorpt_correction_T_max 1.00000
_exptl_absorpt_correction_T_min 0.52592
_exptl_absorpt_correction_type multi-scan
_exptl_absorpt_process_details
;
CrysAlisPro 1.171.43.124a (Rigaku Oxford Diffraction, 2024)
Empirical absorption correction using spherical harmonics,
implemented in SCALE3 ABSPACK scaling algorithm.
;
_exptl_crystal_colour red
_exptl_crystal_colour_primary red
_exptl_crystal_density_diffrn 1.655
_exptl_crystal_description plate
_exptl_crystal_F_000 382
_exptl_crystal_size_max 0.27
_exptl_crystal_size_mid 0.23
_exptl_crystal_size_min 0.13
_refine_diff_density_max 0.593
_refine_diff_density_min -0.528
_refine_diff_density_rms 0.059
_refine_ls_extinction_method none
_refine_ls_goodness_of_fit_ref 1.063
_refine_ls_hydrogen_treatment constr
_refine_ls_matrix_type full
_refine_ls_number_parameters 231
_refine_ls_number_reflns 3068
_refine_ls_number_restraints 57
_refine_ls_restrained_S_all 1.113
_refine_ls_R_factor_all 0.0332
_refine_ls_R_factor_gt 0.0330
_refine_ls_shift/su_max 0.000
_refine_ls_shift/su_mean 0.000
_refine_ls_structure_factor_coef Fsqd
_refine_ls_weighting_details 'w=1/[\s^2^(Fo^2^)+(0.0542P)^2^+0.4671P] where P=(Fo^2^+2Fc^2^)/3'
_refine_ls_weighting_scheme calc
_refine_ls_wR_factor_gt 0.0918
_refine_ls_wR_factor_ref 0.0920
_reflns_Friedel_coverage 0.000
_reflns_number_gt 3029
_reflns_number_total 3068
_reflns_threshold_expression 'I > 2\s(I)'
_cod_data_source_file d5cy00688k2.cif
_cod_data_source_block flgb71_autored
_cod_depositor_comments 'Adding full bibliography for 1575809--1575816.cif.'
_cod_database_code 1575811
_shelx_shelxl_version_number 2018/3
_chemical_oxdiff_formula 'C20 H34 F12 N4 O6 Ti2'
_shelx_space_group_comment
;
The symmetry employed for this shelxl refinement is uniquely defined
by the following loop, which should always be used as a source of
symmetry information in preference to the above space-group names.
They are only intended as comments.
;
_shelx_estimated_absorpt_t_max 0.530
_shelx_estimated_absorpt_t_min 0.313
_olex2_refinement_description
;
1. Fixed Uiso
 At 1.2 times of:
  All C(H) groups, All C(H,H) groups, All C(H,H,H,H) groups
 At 1.5 times of:
  All C(H,H,H) groups
2. Restrained distances
 N2-C8A \\sim N2-C8B \\sim N2-C7A \\sim N2-C7B \\sim N2-C10A \\sim N2-C10B
 with sigma of 0.01
 C8A-C9 \\sim C8B-C9 \\sim C7B-C6 \\sim C7A-C6
 with sigma of 0.01
3. Uiso/Uaniso restraints and constraints
C7A \\sim C7B \\sim C8A \\sim C8B \\sim C10A \\sim C10B: within 2A with sigma
of 0.01 and sigma for terminal atoms of 0.02 within 2A
4. Others
 Sof(H6B)=Sof(C7A)=Sof(H7AA)=Sof(H7AB)=Sof(C8A)=Sof(H8AA)=Sof(H8AB)=Sof(H9BC)=
 Sof(H9BD)=Sof(C10A)=Sof(H10A)=Sof(H10B)=Sof(H10C)=1-FVAR(1)
 Sof(H6A)=Sof(C7B)=Sof(H7BA)=Sof(H7BB)=Sof(C8B)=Sof(H8BA)=Sof(H8BB)=Sof(H9AA)=
 Sof(H9AB)=Sof(C10B)=Sof(H10D)=Sof(H10E)=Sof(H10F)=FVAR(1)
5.a Ternary CH refined with riding coordinates:
 C3(H3)
5.b Secondary CH2 refined with riding coordinates:
 C7A(H7AA,H7AB), C7B(H7BA,H7BB), C8A(H8AA,H8AB), C8B(H8BA,H8BB), C9(H9AA,H9AB),
  C9(H9BC,H9BD)
5.c Aromatic/amide H refined with riding coordinates:
 C6(H6A), C6(H6B)
5.d Idealised Me refined as rotating group:
 C1(H1A,H1B,H1C), C2(H2A,H2B,H2C), C10A(H10A,H10B,H10C), C10B(H10D,H10E,H10F)
;
_olex2_submission_special_instructions 'No special instructions were received'
_oxdiff_exptl_absorpt_empirical_details
;
Empirical correction (ABSPACK) includes:
- Absorption correction using spherical harmonics
- Frame scaling
;
_oxdiff_exptl_absorpt_empirical_full_max 1.511
_oxdiff_exptl_absorpt_empirical_full_min 0.605

loop_
_space_group_symop_operation_xyz
'x, y, z'
'-x, -y, -z'

loop_
_atom_site_label
_atom_site_type_symbol
_atom_site_fract_x
_atom_site_fract_y
_atom_site_fract_z
_atom_site_U_iso_or_equiv
_atom_site_adp_type
_atom_site_occupancy
_atom_site_site_symmetry_order
_atom_site_calc_flag
_atom_site_refinement_flags_posn
_atom_site_refinement_flags_adp
_atom_site_refinement_flags_occupancy
_atom_site_disorder_assembly
_atom_site_disorder_group
Ti1 Ti 0.56902(3) 0.63072(3) 0.88633(3) 0.01719(11) Uani 1 1 d . . . . .
F1 F 0.20222(14) 0.97157(16) 0.88626(14) 0.0385(3) Uani 1 1 d . . . . .
F2 F 0.14261(15) 1.07725(14) 0.66104(15) 0.0421(3) Uani 1 1 d . . . . .
F3 F -0.00641(14) 0.98240(16) 0.82336(17) 0.0451(3) Uani 1 1 d . . . . .
F4 F 0.22372(16) 0.84649(18) 0.51752(12) 0.0429(3) Uani 1 1 d . . . . .
F5 F 0.02624(14) 0.81801(17) 0.64918(15) 0.0412(3) Uani 1 1 d . . . . .
F6 F 0.24438(17) 0.60547(17) 0.65812(15) 0.0452(3) Uani 1 1 d . . . . .
O1 O 0.39724(14) 0.74710(14) 0.75222(13) 0.0213(3) Uani 1 1 d . . . . .
O2 O 0.77555(14) 0.50665(15) 0.95752(14) 0.0240(3) Uani 1 1 d . . . . .
O3 O 0.53783(14) 0.40917(14) 0.92728(12) 0.0199(2) Uani 1 1 d . . . . .
N1 N 0.59002(17) 0.83355(18) 0.84331(17) 0.0238(3) Uani 1 1 d . . . . .
N2 N 0.71082(18) 0.53427(18) 0.70385(16) 0.0260(3) Uani 1 1 d D . . . .
C1 C 0.6969(2) 0.8476(3) 0.9207(3) 0.0344(4) Uani 1 1 d . . . . .
H1A H 0.745372 0.743486 1.000035 0.052 Uiso 1 1 calc R U . . .
H1B H 0.637868 0.937870 0.960639 0.052 Uiso 1 1 calc R U . . .
H1C H 0.778849 0.870879 0.853297 0.052 Uiso 1 1 calc R U . . .
C2 C 0.5133(2) 0.9909(2) 0.7291(2) 0.0315(4) Uani 1 1 d . . . . .
H2A H 0.450824 0.978322 0.670269 0.047 Uiso 1 1 calc R U . . .
H2B H 0.593143 1.024541 0.667246 0.047 Uiso 1 1 calc R U . . .
H2C H 0.444524 1.075441 0.773100 0.047 Uiso 1 1 calc R U . . .
C3 C 0.2394(2) 0.7817(2) 0.77253(18) 0.0210(3) Uani 1 1 d . . . . .
H3 H 0.225186 0.698853 0.865260 0.025 Uiso 1 1 calc R U . . .
C4 C 0.1440(2) 0.9544(2) 0.7840(2) 0.0289(4) Uani 1 1 d . . . . .
C5 C 0.1826(2) 0.7654(2) 0.6479(2) 0.0290(4) Uani 1 1 d . . . . .
C6 C 0.9077(2) 0.4769(3) 0.8645(2) 0.0339(4) Uani 1 1 d D . . . .
H6A H 1.012579 0.421370 0.897465 0.041 Uiso 0.491(5) 1 calc R U P A 1
H6B H 1.000383 0.488485 0.868715 0.041 Uiso 0.509(5) 1 calc R U P A 2
C7A C 0.8708(4) 0.4221(5) 0.7553(5) 0.0382(11) Uani 0.509(5) 1 d D U P A 2
H7AA H 0.946548 0.424596 0.672370 0.046 Uiso 0.509(5) 1 calc R U P A 2
H7AB H 0.879898 0.307379 0.801752 0.046 Uiso 0.509(5) 1 calc R U P A 2
C7B C 0.8670(4) 0.5411(5) 0.7093(4) 0.0297(10) Uani 0.491(5) 1 d D U P A 1
H7BA H 0.950197 0.472272 0.656029 0.036 Uiso 0.491(5) 1 calc R U P A 1
H7BB H 0.856446 0.656369 0.663983 0.036 Uiso 0.491(5) 1 calc R U P A 1
C8A C 0.6300(5) 0.4408(5) 0.6802(4) 0.0314(10) Uani 0.509(5) 1 d D U P A 2
H8AA H 0.532208 0.521180 0.626066 0.038 Uiso 0.509(5) 1 calc R U P A 2
H8AB H 0.699484 0.372311 0.620310 0.038 Uiso 0.509(5) 1 calc R U P A 2
C8B C 0.7373(4) 0.3605(4) 0.7448(4) 0.0265(9) Uani 0.491(5) 1 d D U P A 1
H8BA H 0.826435 0.289232 0.811930 0.032 Uiso 0.491(5) 1 calc R U P A 1
H8BB H 0.765487 0.327538 0.656805 0.032 Uiso 0.491(5) 1 calc R U P A 1
C9 C 0.5914(2) 0.3334(2) 0.8182(2) 0.0292(4) Uani 1 1 d D . . . .
H9AA H 0.508562 0.383667 0.745908 0.035 Uiso 0.491(5) 1 calc R U P A 1
H9AB H 0.617830 0.213527 0.862108 0.035 Uiso 0.491(5) 1 calc R U P A 1
H9BC H 0.509029 0.306305 0.801344 0.035 Uiso 0.509(5) 1 calc R U P A 2
H9BD H 0.685880 0.228531 0.852596 0.035 Uiso 0.509(5) 1 calc R U P A 2
C10A C 0.7036(7) 0.6698(6) 0.5671(5) 0.0388(12) Uani 0.509(5) 1 d D U P A 2
H10A H 0.593862 0.748532 0.545981 0.058 Uiso 0.509(5) 1 calc R U P A 2
H10B H 0.749514 0.624468 0.487741 0.058 Uiso 0.509(5) 1 calc R U P A 2
H10C H 0.762709 0.726642 0.576519 0.058 Uiso 0.509(5) 1 calc R U P A 2
C10B C 0.6531(6) 0.6345(6) 0.5552(4) 0.0299(10) Uani 0.491(5) 1 d D U P A 1
H10D H 0.556692 0.627364 0.544421 0.045 Uiso 0.491(5) 1 calc R U P A 1
H10E H 0.733127 0.592608 0.485457 0.045 Uiso 0.491(5) 1 calc R U P A 1
H10F H 0.630887 0.750078 0.536766 0.045 Uiso 0.491(5) 1 calc R U P A 1

loop_
_atom_site_aniso_label
_atom_site_aniso_U_11
_atom_site_aniso_U_22
_atom_site_aniso_U_33
_atom_site_aniso_U_23
_atom_site_aniso_U_13
_atom_site_aniso_U_12
Ti1 0.01915(16) 0.01235(16) 0.01810(17) -0.00125(12) -0.00145(11) -0.00763(12)
F1 0.0361(6) 0.0399(7) 0.0510(7) -0.0289(6) 0.0031(5) -0.0159(5)
F2 0.0420(7) 0.0169(6) 0.0559(8) 0.0023(5) -0.0134(6) -0.0096(5)
F3 0.0225(6) 0.0375(7) 0.0780(10) -0.0282(7) 0.0052(6) -0.0099(5)
F4 0.0487(7) 0.0592(9) 0.0216(5) -0.0045(5) -0.0056(5) -0.0287(7)
F5 0.0333(6) 0.0512(8) 0.0441(7) -0.0116(6) -0.0100(5) -0.0218(6)
F6 0.0557(8) 0.0388(7) 0.0530(8) -0.0243(6) -0.0086(6) -0.0197(6)
O1 0.0221(6) 0.0170(6) 0.0215(6) -0.0027(5) -0.0033(4) -0.0075(5)
O2 0.0208(6) 0.0201(6) 0.0265(6) -0.0012(5) -0.0027(5) -0.0091(5)
O3 0.0267(6) 0.0147(6) 0.0195(6) -0.0053(5) 0.0010(5) -0.0104(5)
N1 0.0233(7) 0.0159(7) 0.0311(8) -0.0029(6) -0.0038(6) -0.0102(6)
N2 0.0290(8) 0.0199(7) 0.0212(7) -0.0028(6) 0.0021(6) -0.0079(6)
C1 0.0301(9) 0.0254(10) 0.0517(12) -0.0090(9) -0.0095(9) -0.0147(8)
C2 0.0336(10) 0.0194(9) 0.0372(10) 0.0012(8) -0.0038(8) -0.0150(8)
C3 0.0223(8) 0.0172(8) 0.0212(8) -0.0017(6) -0.0049(6) -0.0084(6)
C4 0.0225(8) 0.0225(9) 0.0404(10) -0.0094(8) -0.0025(7) -0.0084(7)
C5 0.0304(9) 0.0303(10) 0.0285(9) -0.0068(8) -0.0058(7) -0.0149(8)
C6 0.0215(8) 0.0346(11) 0.0399(11) -0.0078(9) 0.0020(8) -0.0116(8)
C7A 0.0259(18) 0.029(2) 0.040(2) -0.0076(17) 0.0098(16) -0.0027(15)
C7B 0.0235(17) 0.028(2) 0.0310(19) -0.0053(16) 0.0055(14) -0.0113(15)
C8A 0.043(2) 0.0232(18) 0.0232(18) -0.0098(15) 0.0051(16) -0.0103(16)
C8B 0.0323(19) 0.0200(17) 0.0237(17) -0.0096(14) 0.0008(15) -0.0066(15)
C9 0.0399(10) 0.0258(9) 0.0260(9) -0.0136(8) 0.0039(8) -0.0148(8)
C10A 0.045(3) 0.030(3) 0.025(2) -0.0028(18) 0.012(2) -0.013(2)
C10B 0.038(3) 0.026(2) 0.0185(19) -0.0034(16) 0.0022(17) -0.0113(18)

loop_
_atom_type_symbol
_atom_type_description
_atom_type_scat_dispersion_real
_atom_type_scat_dispersion_imag
_atom_type_scat_source
C C 0.0181 0.0091 'International Tables Vol C Tables 4.2.6.8 and 6.1.1.4'
H H 0.0000 0.0000 'International Tables Vol C Tables 4.2.6.8 and 6.1.1.4'
N N 0.0311 0.0180 'International Tables Vol C Tables 4.2.6.8 and 6.1.1.4'
O O 0.0492 0.0322 'International Tables Vol C Tables 4.2.6.8 and 6.1.1.4'
F F 0.0727 0.0534 'International Tables Vol C Tables 4.2.6.8 and 6.1.1.4'
Ti Ti 0.2191 1.8069 'International Tables Vol C Tables 4.2.6.8 and 6.1.1.4'

loop_
_exptl_crystal_face_index_h
_exptl_crystal_face_index_k
_exptl_crystal_face_index_l
_exptl_crystal_face_perp_dist
-1 0 0 0.0599
1 0 0 0.0695
0 0 1 0.1380
1 2 2 0.1039
0 0 -1 0.0961
-1 -2 -1 0.1032
1 2 1 0.1270

loop_
_geom_angle_atom_site_label_1
_geom_angle_atom_site_label_2
_geom_angle_atom_site_label_3
_geom_angle
_geom_angle_site_symmetry_1
_geom_angle_site_symmetry_3
_geom_angle_publ_flag
O1 Ti1 Ti1 95.59(4) . 2_667 ?
O1 Ti1 O3 87.54(5) . . ?
O1 Ti1 N2 84.14(5) . . ?
O2 Ti1 Ti1 95.15(4) . 2_667 ?
O2 Ti1 O1 160.05(6) . . ?
O2 Ti1 O3 96.62(5) . 2_667 ?
O2 Ti1 O3 91.90(5) . . ?
O2 Ti1 N1 90.37(6) . . ?
O2 Ti1 N2 76.38(6) . . ?
O3 Ti1 Ti1 34.40(3) . 2_667 ?
O3 Ti1 Ti1 39.14(3) 2_667 2_667 ?
O3 Ti1 O1 102.31(5) 2_667 . ?
O3 Ti1 O3 73.54(5) 2_667 . ?
O3 Ti1 N2 148.74(5) 2_667 . ?
O3 Ti1 N2 76.26(5) . . ?
N1 Ti1 Ti1 146.33(5) . 2_667 ?
N1 Ti1 O1 89.96(6) . . ?
N1 Ti1 O3 177.49(5) . . ?
N1 Ti1 O3 107.25(6) . 2_667 ?
N1 Ti1 N2 103.27(6) . . ?
N2 Ti1 Ti1 110.32(4) . 2_667 ?
C3 O1 Ti1 132.23(10) . . ?
C6 O2 Ti1 122.02(12) . . ?
Ti1 O3 Ti1 106.46(5) 2_667 . ?
C9 O3 Ti1 117.54(10) . . ?
C9 O3 Ti1 135.97(11) . 2_667 ?
C1 N1 Ti1 123.00(12) . . ?
C2 N1 Ti1 127.63(13) . . ?
C2 N1 C1 109.30(15) . . ?
C7A N2 Ti1 107.61(18) . . ?
C7A N2 C8A 110.9(3) . . ?
C7A N2 C10A 113.6(3) . . ?
C7B N2 Ti1 101.91(17) . . ?
C8A N2 Ti1 104.79(15) . . ?
C8B N2 Ti1 108.07(16) . . ?
C8B N2 C7B 109.0(2) . . ?
C8B N2 C10B 113.3(3) . . ?
C10A N2 Ti1 112.0(2) . . ?
C10A N2 C8A 107.7(3) . . ?
C10B N2 Ti1 117.2(2) . . ?
C10B N2 C7B 106.5(3) . . ?
N1 C1 H1A 109.5 . . ?
N1 C1 H1B 109.5 . . ?
N1 C1 H1C 109.5 . . ?
H1A C1 H1B 109.5 . . ?
H1A C1 H1C 109.5 . . ?
H1B C1 H1C 109.5 . . ?
N1 C2 H2A 109.5 . . ?
N1 C2 H2B 109.5 . . ?
N1 C2 H2C 109.5 . . ?
H2A C2 H2B 109.5 . . ?
H2A C2 H2C 109.5 . . ?
H2B C2 H2C 109.5 . . ?
O1 C3 H3 108.5 . . ?
O1 C3 C4 111.01(14) . . ?
O1 C3 C5 109.43(15) . . ?
C4 C3 H3 108.5 . . ?
C5 C3 H3 108.5 . . ?
C5 C3 C4 110.86(15) . . ?
F1 C4 F2 106.72(16) . . ?
F1 C4 F3 106.13(16) . . ?
F1 C4 C3 110.40(15) . . ?
F2 C4 F3 107.16(15) . . ?
F2 C4 C3 113.94(16) . . ?
F3 C4 C3 112.05(15) . . ?
F4 C5 F5 107.08(16) . . ?
F4 C5 F6 106.83(17) . . ?
F4 C5 C3 113.46(16) . . ?
F5 C5 F6 106.08(16) . . ?
F5 C5 C3 113.15(16) . . ?
F6 C5 C3 109.79(15) . . ?
O2 C6 H6A 123.5 . . ?
O2 C6 H6B 127.4 . . ?
O2 C6 C7A 105.2(2) . . ?
O2 C6 C7B 113.10(19) . . ?
C7A C6 H6B 127.4 . . ?
C7B C6 H6A 123.5 . . ?
N2 C7A C6 108.9(3) . . ?
N2 C7A H7AA 109.9 . . ?
N2 C7A H7AB 109.9 . . ?
C6 C7A H7AA 109.9 . . ?
C6 C7A H7AB 109.9 . . ?
H7AA C7A H7AB 108.3 . . ?
N2 C7B H7BA 110.2 . . ?
N2 C7B H7BB 110.2 . . ?
C6 C7B N2 107.3(2) . . ?
C6 C7B H7BA 110.2 . . ?
C6 C7B H7BB 110.2 . . ?
H7BA C7B H7BB 108.5 . . ?
N2 C8A H8AA 109.2 . . ?
N2 C8A H8AB 109.2 . . ?
H8AA C8A H8AB 107.9 . . ?
C9 C8A N2 112.1(2) . . ?
C9 C8A H8AA 109.2 . . ?
C9 C8A H8AB 109.2 . . ?
N2 C8B H8BA 109.3 . . ?
N2 C8B H8BB 109.3 . . ?
N2 C8B C9 111.6(2) . . ?
H8BA C8B H8BB 108.0 . . ?
C9 C8B H8BA 109.3 . . ?
C9 C8B H8BB 109.3 . . ?
O3 C9 C8A 112.22(19) . . ?
O3 C9 C8B 107.64(19) . . ?
O3 C9 H9AA 110.2 . . ?
O3 C9 H9AB 110.2 . . ?
O3 C9 H9BC 109.2 . . ?
O3 C9 H9BD 109.2 . . ?
C8A C9 H9BC 109.2 . . ?
C8A C9 H9BD 109.2 . . ?
C8B C9 H9AA 110.2 . . ?
C8B C9 H9AB 110.2 . . ?
H9AA C9 H9AB 108.5 . . ?
H9BC C9 H9BD 107.9 . . ?
N2 C10A H10A 109.5 . . ?
N2 C10A H10B 109.5 . . ?
N2 C10A H10C 109.5 . . ?
H10A C10A H10B 109.5 . . ?
H10A C10A H10C 109.5 . . ?
H10B C10A H10C 109.5 . . ?
N2 C10B H10D 109.5 . . ?
N2 C10B H10E 109.5 . . ?
N2 C10B H10F 109.5 . . ?
H10D C10B H10E 109.5 . . ?
H10D C10B H10F 109.5 . . ?
H10E C10B H10F 109.5 . . ?

loop_
_geom_bond_atom_site_label_1
_geom_bond_atom_site_label_2
_geom_bond_distance
_geom_bond_site_symmetry_2
_geom_bond_publ_flag
Ti1 Ti1 3.2783(5) 2_667 ?
Ti1 O1 1.9372(12) . ?
Ti1 O2 1.8896(12) . ?
Ti1 O3 1.9315(12) 2_667 ?
Ti1 O3 2.1575(12) . ?
Ti1 N1 1.9261(15) . ?
Ti1 N2 2.2789(15) . ?
F1 C4 1.337(2) . ?
F2 C4 1.338(2) . ?
F3 C4 1.345(2) . ?
F4 C5 1.329(2) . ?
F5 C5 1.342(2) . ?
F6 C5 1.344(2) . ?
O1 C3 1.380(2) . ?
O2 C6 1.402(2) . ?
O3 C9 1.420(2) . ?
N1 C1 1.464(2) . ?
N1 C2 1.458(2) . ?
N2 C7A 1.465(4) . ?
N2 C7B 1.532(4) . ?
N2 C8A 1.519(4) . ?
N2 C8B 1.470(4) . ?
N2 C10A 1.473(4) . ?
N2 C10B 1.472(4) . ?
C1 H1A 0.9800 . ?
C1 H1B 0.9800 . ?
C1 H1C 0.9800 . ?
C2 H2A 0.9800 . ?
C2 H2B 0.9800 . ?
C2 H2C 0.9800 . ?
C3 H3 1.0000 . ?
C3 C4 1.527(2) . ?
C3 C5 1.525(2) . ?
C6 H6A 0.9500 . ?
C6 H6B 0.9500 . ?
C6 C7A 1.522(5) . ?
C6 C7B 1.484(4) . ?
C7A H7AA 0.9900 . ?
C7A H7AB 0.9900 . ?
C7B H7BA 0.9900 . ?
C7B H7BB 0.9900 . ?
C8A H8AA 0.9900 . ?
C8A H8AB 0.9900 . ?
C8A C9 1.473(4) . ?
C8B H8BA 0.9900 . ?
C8B H8BB 0.9900 . ?
C8B C9 1.530(4) . ?
C9 H9AA 0.9900 . ?
C9 H9AB 0.9900 . ?
C9 H9BC 0.9900 . ?
C9 H9BD 0.9900 . ?
C10A H10A 0.9800 . ?
C10A H10B 0.9800 . ?
C10A H10C 0.9800 . ?
C10B H10D 0.9800 . ?
C10B H10E 0.9800 . ?
C10B H10F 0.9800 . ?

loop_
_geom_torsion_atom_site_label_1
_geom_torsion_atom_site_label_2
_geom_torsion_atom_site_label_3
_geom_torsion_atom_site_label_4
_geom_torsion
_geom_torsion_site_symmetry_1
_geom_torsion_site_symmetry_2
_geom_torsion_site_symmetry_3
_geom_torsion_site_symmetry_4
_geom_torsion_publ_flag
Ti1 Ti1 O2 C6 133.75(14) 2_667 . . . ?
Ti1 O1 C3 C4 95.69(17) . . . . ?
Ti1 O1 C3 C5 -141.63(13) . . . . ?
Ti1 O2 C6 C7A -46.7(2) . . . . ?
Ti1 O2 C6 C7B -4.4(3) . . . . ?
Ti1 O3 C9 C8A -12.2(3) . . . . ?
Ti1 O3 C9 C8A 165.3(2) 2_667 . . . ?
Ti1 O3 C9 C8B -149.08(18) 2_667 . . . ?
Ti1 O3 C9 C8B 33.4(2) . . . . ?
Ti1 N2 C7A C6 -29.4(3) . . . . ?
Ti1 N2 C7B C6 43.1(3) . . . . ?
Ti1 N2 C8A C9 -44.9(3) . . . . ?
Ti1 N2 C8B C9 40.0(3) . . . . ?
O1 Ti1 O2 C6 11.4(2) . . . . ?
O1 C3 C4 F1 -53.5(2) . . . . ?
O1 C3 C4 F2 66.6(2) . . . . ?
O1 C3 C4 F3 -171.56(15) . . . . ?
O1 C3 C5 F4 -49.5(2) . . . . ?
O1 C3 C5 F5 -171.76(15) . . . . ?
O1 C3 C5 F6 69.94(19) . . . . ?
O2 C6 C7A N2 46.0(3) . . . . ?
O2 C6 C7B N2 -30.0(3) . . . . ?
O3 Ti1 O2 C6 173.08(14) 2_667 . . . ?
O3 Ti1 O2 C6 99.43(14) . . . . ?
N1 Ti1 O2 C6 -79.51(15) . . . . ?
N2 Ti1 O2 C6 24.06(14) . . . . ?
N2 C8A C9 O3 39.4(3) . . . . ?
N2 C8B C9 O3 -48.6(3) . . . . ?
C4 C3 C5 F4 73.3(2) . . . . ?
C4 C3 C5 F5 -49.0(2) . . . . ?
C4 C3 C5 F6 -167.28(15) . . . . ?
C5 C3 C4 F1 -175.35(15) . . . . ?
C5 C3 C4 F2 -55.3(2) . . . . ?
C5 C3 C4 F3 66.6(2) . . . . ?
C7A N2 C8A C9 71.0(3) . . . . ?
C7B N2 C8B C9 150.0(2) . . . . ?
C8A N2 C7A C6 -143.5(3) . . . . ?
C8B N2 C7B C6 -71.0(3) . . . . ?
C10A N2 C7A C6 95.1(4) . . . . ?
C10A N2 C8A C9 -164.2(3) . . . . ?
C10B N2 C7B C6 166.4(3) . . . . ?
C10B N2 C8B C9 -91.6(3) . . . . ?

loop_
_exptl_oxdiff_crystal_face_indexfrac_h
_exptl_oxdiff_crystal_face_indexfrac_k
_exptl_oxdiff_crystal_face_indexfrac_l
_exptl_oxdiff_crystal_face_x
_exptl_oxdiff_crystal_face_y
_exptl_oxdiff_crystal_face_z
-0.9990 -0.0001 -0.0011 -0.0517 0.1710 0.0275
0.9990 0.0001 0.0011 0.0517 -0.1710 -0.0275
-0.0010 0.0002 0.9992 0.1405 0.0325 0.0847
0.9976 1.9997 1.9964 0.3208 0.1097 -0.1723
0.0010 -0.0002 -0.9992 -0.1405 -0.0325 -0.0847
-0.9986 -1.9995 -0.9973 -0.1804 -0.0772 0.2570
0.9986 1.9995 0.9973 0.1804 0.0772 -0.2570
